data_7236087
loop_
_publ_author_name
'Seth, Soana'
'Savitha, Govardhan'
'Moorthy, Jarugu Narasimha'

_publ_section_title
;
 Diverse isostructural MOFs by postsynthetic metal node metathesis:
 anionic-to-cationic framework conversion, luminescence and separation of
 dyes
;
_journal_issue 45
_journal_name_full 'Journal of Materials Chemistry A'
_journal_page_first 22915
_journal_paper_doi 10.1039/C5TA04551G
_journal_volume 3
_journal_year 2015
_chemical_formula_moiety 'C44 H30 Cd0.04  O12 Zn1.46'
_chemical_formula_sum 'C44 H30 Cd0.04 O12 Zn1.46'
_chemical_formula_weight 850.74
_chemical_name_systematic 3,3',5,5'-tetrakis(p-carboxyphenyl)-2,2',6,6'-tetramethoxy-1,1'-biphenyl
_space_group_crystal_system triclinic
_space_group_IT_number 2
_space_group_name_Hall '-P 1'
_space_group_name_H-M_alt 'P -1'
_atom_sites_solution_hydrogens geom
_audit_creation_method SHELXL-2014/5
_audit_update_record
;
2015-02-06 deposited with the CCDC.
2015-10-01 downloaded from the CCDC.
;
_cell_angle_alpha 105.732(6)
_cell_angle_beta 106.553(6)
_cell_angle_gamma 104.405(7)
_cell_formula_units_Z 2
_cell_length_a 15.116(5)
_cell_length_b 15.393(5)
_cell_length_c 18.225(6)
_cell_measurement_temperature 100(2)
_cell_volume 3660(2)
_computing_cell_refinement 'Bruker SAINT'
_computing_data_collection 'Bruker APEX2'
_computing_data_reduction 'Bruker SAINT'
_computing_structure_refinement 'SHELXL-2014/5 (Sheldrick, 2014)'
_computing_structure_solution SHELX-97
_diffrn_ambient_temperature 100(2)
_diffrn_measured_fraction_theta_full 0.977
_diffrn_measured_fraction_theta_max 0.873
_diffrn_measurement_device_type 'Bruker APEX-II CCD'
_diffrn_measurement_method '\f and \w scans'
_diffrn_radiation_monochromator graphite
_diffrn_radiation_type MoK\a
_diffrn_radiation_wavelength 0.71073
_diffrn_reflns_av_R_equivalents 0.0768
_diffrn_reflns_av_unetI/netI 0.3038
_diffrn_reflns_Laue_measured_fraction_full 0.977
_diffrn_reflns_Laue_measured_fraction_max 0.873
_diffrn_reflns_limit_h_max 19
_diffrn_reflns_limit_h_min -20
_diffrn_reflns_limit_k_max 20
_diffrn_reflns_limit_k_min -8
_diffrn_reflns_limit_l_max 24
_diffrn_reflns_limit_l_min -24
_diffrn_reflns_number 22314
_diffrn_reflns_point_group_measured_fraction_full 0.977
_diffrn_reflns_point_group_measured_fraction_max 0.873
_diffrn_reflns_theta_full 25.242
_diffrn_reflns_theta_max 28.371
_diffrn_reflns_theta_min 1.254
_diffrn_source 'sealed tube'
_exptl_absorpt_coefficient_mu 0.529
_exptl_crystal_colour colorless
_exptl_crystal_density_diffrn 0.772
_exptl_crystal_description prism
_exptl_crystal_F_000 870
_exptl_crystal_size_max 0.2
_exptl_crystal_size_mid 0.2
_exptl_crystal_size_min 0.2
_refine_diff_density_max 0.716
_refine_diff_density_min -1.360
_refine_diff_density_rms 0.100
_refine_ls_extinction_coef 0.0004(2)
_refine_ls_extinction_expression Fc^*^=kFc[1+0.001xFc^2^\l^3^/sin(2\q)]^-1/4^
_refine_ls_extinction_method SHELXL
_refine_ls_goodness_of_fit_ref 0.826
_refine_ls_hydrogen_treatment constr
_refine_ls_matrix_type full
_refine_ls_number_parameters 527
_refine_ls_number_reflns 16003
_refine_ls_number_restraints 0
_refine_ls_restrained_S_all 0.826
_refine_ls_R_factor_all 0.2040
_refine_ls_R_factor_gt 0.0987
_refine_ls_shift/su_max 0.000
_refine_ls_shift/su_mean 0.000
_refine_ls_structure_factor_coef Fsqd
_refine_ls_weighting_details 'w=1/[\s^2^(Fo^2^)+(0.1017P)^2^] where P=(Fo^2^+2Fc^2^)/3'
_refine_ls_weighting_scheme calc
_refine_ls_wR_factor_gt 0.2304
_refine_ls_wR_factor_ref 0.2641
_reflns_Friedel_coverage 0.000
_reflns_number_gt 4407
_reflns_number_total 16003
_reflns_threshold_expression 'I > 2\s(I)'
_cod_data_source_file c5ta04551g2.cif
_cod_data_source_block Zn@MOF
_cod_original_formula_sum 'C44 H30 Cd0.04  O12 Zn1.46'
_cod_database_code 7236087
_shelx_space_group_comment
;
The symmetry employed for this shelxl refinement is uniquely defined
by the following loop, which should always be used as a source of
symmetry information in preference to the above space-group names.
They are only intended as comments.
;
_shelxl_version_number 2014/5

loop_
_space_group_symop_operation_xyz
'x, y, z'
'-x, -y, -z'

loop_
_atom_site_label
_atom_site_type_symbol
_atom_site_fract_x
_atom_site_fract_y
_atom_site_fract_z
_atom_site_U_iso_or_equiv
_atom_site_adp_type
_atom_site_occupancy
_atom_site_site_symmetry_order
_atom_site_calc_flag
_atom_site_refinement_flags_posn
_atom_site_refinement_flags_adp
_atom_site_refinement_flags_occupancy
Zn2 Zn 0.0000 0.0000 0.0000 0.0411(5) Uani 0.916(8) 2 d S . P
Cd2 Cd 0.0000 0.0000 0.0000 0.0411(5) Uani 0.084(8) 2 d S . P
Zn1 Zn 0.19169(6) 0.02708(7) -0.06994(5) 0.0507(3) Uani 1 1 d . . .
O5 O -0.3751(3) -0.2253(4) -0.5280(3) 0.0585(15) Uani 1 1 d . . .
O3 O 0.0838(4) 0.0408(4) -0.1947(3) 0.0687(17) Uani 1 1 d . . .
O7 O -0.5771(4) -0.4330(4) -0.6206(3) 0.0738(17) Uani 1 1 d . . .
O6 O -0.6895(3) -0.2473(4) -0.5174(3) 0.0642(16) Uani 1 1 d . . .
O4 O 0.0435(4) -0.0312(4) -0.1141(3) 0.0618(16) Uani 1 1 d . . .
O8 O -0.5752(4) -0.1165(4) -0.6039(3) 0.0589(15) Uani 1 1 d . . .
O1 O -0.7654(4) -0.8367(4) -1.0047(3) 0.0685(17) Uani 1 1 d . . .
O11 O -0.8799(4) -0.0453(4) -0.9381(3) 0.0684(17) Uani 1 1 d . . .
O12 O -0.7571(4) -0.0246(4) -0.9859(3) 0.0648(16) Uani 1 1 d . . .
O2 O -0.8911(4) -0.8557(5) -0.9571(3) 0.0714(18) Uani 1 1 d . . .
O9 O -0.7215(4) 0.0101(4) -0.1294(3) 0.0649(16) Uani 1 1 d . . .
C11 C -0.5312(5) -0.2331(5) -0.5187(4) 0.051(2) Uani 1 1 d . . .
O10 O -0.8341(5) -0.1373(6) -0.1859(4) 0.099(2) Uani 1 1 d . . .
C20 C -0.6524(5) -0.3389(5) -0.7824(4) 0.052(2) Uani 1 1 d . . .
H20 H -0.6772 -0.3608 -0.8396 0.062 Uiso 1 1 calc R U .
C18 C -0.5964(5) -0.2152(5) -0.6542(4) 0.0476(19) Uani 1 1 d . . .
C9 C -0.3884(5) -0.1732(6) -0.3962(4) 0.052(2) Uani 1 1 d . . .
C10 C -0.4291(5) -0.2111(5) -0.4803(4) 0.0434(18) Uani 1 1 d . . .
C25 C -0.6626(5) -0.1829(6) -0.7832(5) 0.052(2) Uani 1 1 d . . .
C2 C 0.0210(5) -0.0121(6) -0.1807(4) 0.048(2) Uani 1 1 d . . .
C28 C -0.7460(5) -0.0879(5) -0.8808(4) 0.052(2) Uani 1 1 d . . .
C31 C -0.6770(6) -0.5077(5) -0.7978(4) 0.051(2) Uani 1 1 d . . .
C17 C -0.5770(5) -0.2762(5) -0.6133(4) 0.0469(19) Uani 1 1 d . . .
C13 C -0.5500(5) -0.1791(5) -0.3895(4) 0.046(2) Uani 1 1 d . . .
C3 C -0.0836(5) -0.0606(6) -0.2404(4) 0.052(2) Uani 1 1 d . . .
C22 C -0.5980(6) -0.3701(6) -0.6584(5) 0.061(2) Uani 1 1 d . . .
C12 C -0.5893(5) -0.2196(5) -0.4745(4) 0.0445(19) Uani 1 1 d . . .
C21 C -0.6382(5) -0.4037(5) -0.7453(4) 0.052(2) Uani 1 1 d . . .
C7 C -0.2468(5) -0.1644(5) -0.2787(4) 0.052(2) Uani 1 1 d . . .
H7 H -0.2919 -0.2092 -0.2694 0.062 Uiso 1 1 calc R U .
C5 C -0.2088(5) -0.0714(6) -0.3632(4) 0.060(2) Uani 1 1 d . . .
H5 H -0.2281 -0.0533 -0.4082 0.072 Uiso 1 1 calc R U .
C38 C -0.5623(6) -0.0648(6) -0.2718(4) 0.060(2) Uani 1 1 d . . .
H38 H -0.5008 -0.0222 -0.2622 0.072 Uiso 1 1 calc R U .
C34 C -0.7625(6) -0.7011(6) -0.9024(4) 0.055(2) Uani 1 1 d . . .
C8 C -0.1500(5) -0.1243(6) -0.2269(4) 0.058(2) Uani 1 1 d . . .
H8 H -0.1295 -0.1413 -0.1813 0.069 Uiso 1 1 calc R U .
C6 C -0.2768(6) -0.1368(6) -0.3461(4) 0.055(2) Uani 1 1 d . . .
C39 C -0.6128(5) -0.0394(6) -0.2213(5) 0.062(2) Uani 1 1 d . . .
H39 H -0.5858 0.0211 -0.1793 0.075 Uiso 1 1 calc R U .
C36 C -0.7513(6) -0.5718(7) -0.7874(5) 0.072(3) Uani 1 1 d . . .
H36 H -0.7721 -0.5514 -0.7445 0.087 Uiso 1 1 calc R U .
C1 C -0.8130(7) -0.8083(6) -0.9603(4) 0.061(2) Uani 1 1 d . . .
C14 C -0.4465(5) -0.1566(5) -0.3520(4) 0.059(2) Uani 1 1 d . . .
H14 H -0.4169 -0.1293 -0.2949 0.071 Uiso 1 1 calc R U .
C35 C -0.7939(6) -0.6675(6) -0.8430(5) 0.077(3) Uani 1 1 d . . .
H35 H -0.8463 -0.7094 -0.8383 0.092 Uiso 1 1 calc R U .
C32 C -0.6450(6) -0.5395(6) -0.8585(5) 0.069(3) Uani 1 1 d . . .
H32 H -0.5965 -0.4965 -0.8664 0.082 Uiso 1 1 calc R U .
C40 C -0.7026(6) -0.1031(7) -0.2328(4) 0.063(2) Uani 1 1 d . . .
C30 C -0.6421(6) -0.1812(6) -0.8504(5) 0.063(2) Uani 1 1 d . . .
H30 H -0.6019 -0.2138 -0.8653 0.075 Uiso 1 1 calc R U .
C37 C -0.6035(5) -0.1542(6) -0.3372(4) 0.057(2) Uani 1 1 d . . .
C19 C -0.6310(5) -0.2415(5) -0.7379(4) 0.050(2) Uani 1 1 d . . .
C26 C -0.7237(6) -0.1325(6) -0.7628(4) 0.062(2) Uani 1 1 d . . .
H26 H -0.7361 -0.1295 -0.7152 0.074 Uiso 1 1 calc R U .
C41 C -0.7425(6) -0.1930(7) -0.2952(5) 0.071(3) Uani 1 1 d . . .
H41 H -0.8016 -0.2371 -0.3020 0.085 Uiso 1 1 calc R U .
C33 C -0.6864(7) -0.6407(7) -0.9114(5) 0.068(3) Uani 1 1 d . . .
H33 H -0.6617 -0.6641 -0.9508 0.082 Uiso 1 1 calc R U .
C4 C -0.1132(6) -0.0368(6) -0.3094(4) 0.062(2) Uani 1 1 d . . .
H4 H -0.0657 0.0047 -0.3193 0.074 Uiso 1 1 calc R U .
C42 C -0.6941(6) -0.2176(6) -0.3479(5) 0.069(3) Uani 1 1 d . . .
H42 H -0.7227 -0.2773 -0.3909 0.083 Uiso 1 1 calc R U .
C44 C -0.7969(6) -0.0477(6) -0.9391(5) 0.055(2) Uani 1 1 d . . .
C27 C -0.7662(6) -0.0872(6) -0.8122(4) 0.058(2) Uani 1 1 d . . .
H27 H -0.8082 -0.0565 -0.7985 0.070 Uiso 1 1 calc R U .
C16 C -0.7296(6) -0.1702(8) -0.5184(5) 0.099(4) Uani 1 1 d . . .
H16A H -0.7966 -0.1972 -0.5572 0.149 Uiso 1 1 calc R U .
H16B H -0.6909 -0.1245 -0.5342 0.149 Uiso 1 1 calc R U .
H16C H -0.7277 -0.1383 -0.4645 0.149 Uiso 1 1 calc R U .
C43 C -0.7583(7) -0.0778(7) -0.1813(5) 0.072(3) Uani 1 1 d . . .
C24 C -0.4782(6) -0.0556(6) -0.5891(5) 0.083(3) Uani 1 1 d . . .
H24A H -0.4653 0.0087 -0.5535 0.124 Uiso 1 1 calc R U .
H24B H -0.4739 -0.0546 -0.6404 0.124 Uiso 1 1 calc R U .
H24C H -0.4304 -0.0801 -0.5634 0.124 Uiso 1 1 calc R U .
C29 C -0.6815(5) -0.1297(6) -0.8997(4) 0.056(2) Uani 1 1 d . . .
H29 H -0.6631 -0.1253 -0.9435 0.067 Uiso 1 1 calc R U .
C15 C -0.3325(6) -0.2968(7) -0.5218(5) 0.089(3) Uani 1 1 d . . .
H15A H -0.2705 -0.2793 -0.5283 0.134 Uiso 1 1 calc R U .
H15B H -0.3762 -0.3579 -0.5642 0.134 Uiso 1 1 calc R U .
H15C H -0.3222 -0.3017 -0.4689 0.134 Uiso 1 1 calc R U .
C23 C -0.6337(10) -0.4519(10) -0.5666(8) 0.167(6) Uani 1 1 d . . .
H23A H -0.5891 -0.4479 -0.5153 0.251 Uiso 1 1 calc R U .
H23B H -0.6835 -0.5151 -0.5939 0.251 Uiso 1 1 calc R U .
H23C H -0.6642 -0.4046 -0.5563 0.251 Uiso 1 1 calc R U .

loop_
_atom_site_aniso_label
_atom_site_aniso_U_11
_atom_site_aniso_U_22
_atom_site_aniso_U_33
_atom_site_aniso_U_23
_atom_site_aniso_U_13
_atom_site_aniso_U_12
Zn2 0.0430(7) 0.0420(9) 0.0312(6) 0.0102(5) 0.0041(5) 0.0186(6)
Cd2 0.0430(7) 0.0420(9) 0.0312(6) 0.0102(5) 0.0041(5) 0.0186(6)
Zn1 0.0588(6) 0.0478(6) 0.0370(5) 0.0107(4) 0.0088(4) 0.0210(5)
O5 0.052(3) 0.066(4) 0.038(3) 0.005(2) -0.003(2) 0.025(3)
O3 0.060(3) 0.073(5) 0.050(3) 0.015(3) 0.004(3) 0.013(3)
O7 0.104(4) 0.063(4) 0.042(3) 0.025(3) 0.010(3) 0.024(4)
O6 0.055(3) 0.078(4) 0.054(3) 0.017(3) 0.013(2) 0.033(3)
O4 0.080(3) 0.074(4) 0.027(2) 0.015(2) 0.003(2) 0.043(3)
O8 0.064(3) 0.045(3) 0.041(3) 0.003(2) -0.006(2) 0.021(3)
O1 0.093(4) 0.054(4) 0.047(3) 0.014(3) 0.005(3) 0.036(3)
O11 0.089(4) 0.072(4) 0.034(3) 0.009(2) 0.007(3) 0.042(4)
O12 0.086(4) 0.067(4) 0.059(3) 0.033(3) 0.031(3) 0.042(3)
O2 0.075(4) 0.089(5) 0.040(3) 0.020(3) 0.019(3) 0.020(4)
O9 0.072(3) 0.076(4) 0.048(3) 0.021(3) 0.013(3) 0.041(3)
C11 0.053(4) 0.045(5) 0.034(4) 0.007(3) -0.001(3) 0.008(4)
O10 0.075(4) 0.113(7) 0.090(5) 0.008(4) 0.038(4) 0.027(4)
C20 0.061(4) 0.042(5) 0.044(4) 0.015(3) 0.009(4) 0.018(4)
C18 0.058(4) 0.029(4) 0.035(4) 0.004(3) -0.002(3) 0.013(4)
C9 0.047(4) 0.064(6) 0.033(4) 0.024(4) -0.007(3) 0.020(4)
C10 0.049(4) 0.041(5) 0.034(4) 0.008(3) 0.010(3) 0.019(4)
C25 0.057(4) 0.053(5) 0.047(4) 0.017(4) 0.019(4) 0.022(4)
C2 0.045(4) 0.041(5) 0.043(4) 0.012(3) 0.007(3) 0.006(4)
C28 0.058(4) 0.048(5) 0.029(4) 0.002(3) -0.004(3) 0.022(4)
C31 0.069(5) 0.038(5) 0.027(3) 0.001(3) 0.004(3) 0.017(4)
C17 0.052(4) 0.035(4) 0.036(4) 0.008(3) -0.001(3) 0.014(4)
C13 0.051(4) 0.047(5) 0.023(3) -0.003(3) 0.005(3) 0.019(4)
C3 0.056(4) 0.071(6) 0.020(3) 0.011(3) 0.003(3) 0.028(5)
C22 0.086(6) 0.039(5) 0.047(4) 0.017(4) 0.005(4) 0.026(5)
C12 0.038(4) 0.044(5) 0.032(3) 0.006(3) -0.001(3) 0.008(4)
C21 0.063(4) 0.043(5) 0.033(4) 0.010(3) -0.002(3) 0.021(4)
C7 0.050(4) 0.052(5) 0.037(4) 0.014(3) -0.003(3) 0.015(4)
C5 0.054(4) 0.081(7) 0.033(4) 0.013(4) 0.011(3) 0.021(5)
C38 0.062(5) 0.075(7) 0.049(5) 0.019(4) 0.025(4) 0.033(5)
C34 0.079(5) 0.052(6) 0.037(4) 0.014(4) 0.022(4) 0.031(5)
C8 0.057(4) 0.060(6) 0.041(4) 0.015(4) 0.007(4) 0.012(4)
C6 0.064(5) 0.059(6) 0.031(4) 0.006(3) 0.008(3) 0.026(5)
C39 0.054(5) 0.053(6) 0.059(5) 0.013(4) 0.005(4) 0.012(5)
C36 0.079(6) 0.067(7) 0.066(6) 0.021(5) 0.031(5) 0.018(6)
C1 0.092(6) 0.040(6) 0.038(4) 0.005(4) 0.010(5) 0.029(5)
C14 0.046(4) 0.060(6) 0.034(4) -0.003(3) -0.004(3) 0.003(4)
C35 0.084(6) 0.052(6) 0.078(6) 0.015(5) 0.030(5) 0.007(5)
C32 0.070(5) 0.050(6) 0.060(5) 0.002(4) 0.017(4) 0.006(5)
C40 0.068(5) 0.082(7) 0.035(4) 0.008(4) 0.018(4) 0.038(5)
C30 0.067(5) 0.053(6) 0.060(5) 0.020(4) 0.010(4) 0.027(5)
C37 0.057(4) 0.063(6) 0.037(4) -0.001(4) 0.013(4) 0.026(5)
C19 0.067(5) 0.048(5) 0.029(4) 0.016(3) 0.000(3) 0.030(4)
C26 0.088(6) 0.068(6) 0.025(3) 0.011(3) 0.011(4) 0.039(5)
C41 0.068(5) 0.073(7) 0.062(5) 0.010(5) 0.029(5) 0.017(5)
C33 0.096(7) 0.065(7) 0.049(5) 0.016(4) 0.036(5) 0.032(6)
C4 0.060(5) 0.073(6) 0.047(4) 0.021(4) 0.016(4) 0.022(5)
C42 0.056(5) 0.068(7) 0.062(5) 0.013(5) 0.015(4) 0.007(5)
C44 0.070(5) 0.048(5) 0.043(4) 0.008(4) 0.021(4) 0.025(5)
C27 0.077(5) 0.055(5) 0.039(4) 0.014(4) 0.009(4) 0.035(5)
C16 0.088(7) 0.147(10) 0.066(6) 0.029(6) 0.019(5) 0.071(7)
C43 0.084(7) 0.071(7) 0.038(4) 0.002(4) 0.007(5) 0.030(6)
C24 0.095(7) 0.064(7) 0.067(6) 0.022(5) 0.008(5) 0.021(6)
C29 0.061(5) 0.057(5) 0.038(4) 0.010(4) 0.011(4) 0.016(4)
C15 0.080(6) 0.110(9) 0.056(5) 0.005(5) 0.007(4) 0.047(6)
C23 0.166(13) 0.131(13) 0.169(14) 0.063(11) 0.015(11) 0.042(11)

loop_
_atom_type_symbol
_atom_type_description
_atom_type_scat_dispersion_real
_atom_type_scat_dispersion_imag
_atom_type_scat_source
C C 0.0033 0.0016 'International Tables Vol C Tables 4.2.6.8 and 6.1.1.4'
N N 0.0061 0.0033 'International Tables Vol C Tables 4.2.6.8 and 6.1.1.4'
O O 0.0106 0.0060 'International Tables Vol C Tables 4.2.6.8 and 6.1.1.4'
Zn Zn 0.2839 1.4301 'International Tables Vol C Tables 4.2.6.8 and 6.1.1.4'
H H 0.0000 0.0000 'International Tables Vol C Tables 4.2.6.8 and 6.1.1.4'
Cd Cd -0.8075 1.2024 'International Tables Vol C Tables 4.2.6.8 and 6.1.1.4'

loop_
_geom_angle_atom_site_label_1
_geom_angle_atom_site_label_2
_geom_angle_atom_site_label_3
_geom_angle
_geom_angle_site_symmetry_1
_geom_angle_site_symmetry_3
O2 Zn2 O2 180.0(4) 2_444 1_666
O2 Zn2 O11 88.4(2) 2_444 2_454
O2 Zn2 O11 91.6(2) 1_666 2_454
O2 Zn2 O11 91.6(2) 2_444 1_656
O2 Zn2 O11 88.4(2) 1_666 1_656
O11 Zn2 O11 180.0(3) 2_454 1_656
O2 Zn2 O4 94.59(19) 2_444 .
O2 Zn2 O4 85.41(19) 1_666 .
O11 Zn2 O4 91.46(18) 2_454 .
O11 Zn2 O4 88.54(18) 1_656 .
O2 Zn2 O4 85.41(19) 2_444 2
O2 Zn2 O4 94.59(19) 1_666 2
O11 Zn2 O4 88.54(18) 2_454 2
O11 Zn2 O4 91.46(18) 1_656 2
O4 Zn2 O4 180.0 . 2
O1 Zn1 O9 108.1(3) 1_666 1_655
O1 Zn1 O12 101.8(2) 1_666 1_656
O9 Zn1 O12 98.8(2) 1_655 1_656
O1 Zn1 O4 109.8(2) 1_666 .
O9 Zn1 O4 127.7(2) 1_655 .
O12 Zn1 O4 107.2(2) 1_656 .
O1 Zn1 O3 93.6(2) 1_666 .
O9 Zn1 O3 85.98(19) 1_655 .
O12 Zn1 O3 161.5(2) 1_656 .
O4 Zn1 O3 57.15(19) . .
O1 Zn1 C2 105.1(2) 1_666 .
O9 Zn1 C2 105.8(2) 1_655 .
O12 Zn1 C2 135.3(3) 1_656 .
O4 Zn1 C2 29.5(2) . .
O3 Zn1 C2 27.79(18) . .
C10 O5 C15 114.6(6) . .
C2 O3 Zn1 80.6(4) . .
C22 O7 C23 115.5(8) . .
C12 O6 C16 116.9(6) . .
C2 O4 Zn1 100.6(5) . .
C2 O4 Zn2 134.3(5) . .
Zn1 O4 Zn2 105.83(18) . .
C24 O8 C18 111.5(6) . .
C1 O1 Zn1 118.9(5) . 1_444
C44 O11 Cd2 139.1(6) . 1_454
C44 O11 Zn2 139.1(6) . 1_454
Cd2 O11 Zn2 0.0 1_454 1_454
C44 O12 Zn1 127.0(5) . 1_454
C1 O2 Cd2 144.1(6) . 1_444
C1 O2 Zn2 144.1(6) . 1_444
Cd2 O2 Zn2 0.0 1_444 1_444
C43 O9 Zn1 107.9(6) . 1_455
C12 C11 C10 122.1(6) . .
C12 C11 C17 120.2(6) . .
C10 C11 C17 117.6(7) . .
C21 C20 C19 122.9(7) . .
C21 C20 H20 118.5 . .
C19 C20 H20 118.5 . .
C19 C18 C17 124.4(7) . .
C19 C18 O8 118.6(6) . .
C17 C18 O8 116.9(6) . .
C10 C9 C14 120.1(6) . .
C10 C9 C6 123.4(7) . .
C14 C9 C6 116.2(6) . .
O5 C10 C9 123.1(6) . .
O5 C10 C11 119.1(6) . .
C9 C10 C11 117.7(7) . .
C30 C25 C26 117.4(8) . .
C30 C25 C19 121.6(8) . .
C26 C25 C19 120.8(7) . .
O3 C2 O4 121.0(6) . .
O3 C2 C3 121.9(7) . .
O4 C2 C3 117.0(7) . .
O3 C2 Zn1 71.6(4) . .
O4 C2 Zn1 49.9(3) . .
C3 C2 Zn1 163.9(6) . .
C27 C28 C29 120.4(7) . .
C27 C28 C44 121.4(8) . .
C29 C28 C44 118.2(7) . .
C32 C31 C36 120.0(7) . .
C32 C31 C21 120.5(8) . .
C36 C31 C21 119.4(7) . .
C22 C17 C18 118.7(6) . .
C22 C17 C11 123.5(7) . .
C18 C17 C11 117.8(6) . .
C12 C13 C14 115.4(6) . .
C12 C13 C37 125.9(6) . .
C14 C13 C37 118.5(6) . .
C8 C3 C4 119.7(7) . .
C8 C3 C2 121.1(7) . .
C4 C3 C2 119.2(8) . .
C17 C22 O7 120.9(7) . .
C17 C22 C21 120.0(7) . .
O7 C22 C21 119.1(7) . .
C11 C12 O6 118.1(6) . .
C11 C12 C13 121.5(6) . .
O6 C12 C13 120.4(6) . .
C20 C21 C22 118.6(7) . .
C20 C21 C31 118.4(6) . .
C22 C21 C31 122.6(7) . .
C8 C7 C6 118.7(8) . .
C8 C7 H7 120.6 . .
C6 C7 H7 120.6 . .
C4 C5 C6 115.7(7) . .
C4 C5 H5 122.1 . .
C6 C5 H5 122.1 . .
C39 C38 C37 120.4(8) . .
C39 C38 H38 119.8 . .
C37 C38 H38 119.8 . .
C35 C34 C33 119.9(8) . .
C35 C34 C1 119.2(9) . .
C33 C34 C1 120.8(8) . .
C3 C8 C7 121.2(8) . .
C3 C8 H8 119.4 . .
C7 C8 H8 119.4 . .
C7 C6 C5 121.6(7) . .
C7 C6 C9 116.9(7) . .
C5 C6 C9 121.3(7) . .
C40 C39 C38 120.6(8) . .
C40 C39 H39 119.7 . .
C38 C39 H39 119.7 . .
C31 C36 C35 118.4(8) . .
C31 C36 H36 120.8 . .
C35 C36 H36 120.8 . .
O2 C1 O1 129.0(8) . .
O2 C1 C34 117.5(8) . .
O1 C1 C34 113.5(9) . .
C9 C14 C13 123.1(6) . .
C9 C14 H14 118.4 . .
C13 C14 H14 118.4 . .
C34 C35 C36 122.7(9) . .
C34 C35 H35 118.6 . .
C36 C35 H35 118.6 . .
C31 C32 C33 119.9(8) . .
C31 C32 H32 120.0 . .
C33 C32 H32 120.0 . .
C41 C40 C39 119.6(8) . .
C41 C40 C43 118.5(8) . .
C39 C40 C43 121.9(8) . .
C25 C30 C29 121.3(8) . .
C25 C30 H30 119.3 . .
C29 C30 H30 119.3 . .
C42 C37 C38 118.2(7) . .
C42 C37 C13 122.3(7) . .
C38 C37 C13 119.6(7) . .
C18 C19 C20 115.2(7) . .
C18 C19 C25 125.8(7) . .
C20 C19 C25 118.1(6) . .
C27 C26 C25 121.7(7) . .
C27 C26 H26 119.1 . .
C25 C26 H26 119.1 . .
C40 C41 C42 120.1(8) . .
C40 C41 H41 120.0 . .
C42 C41 H41 120.0 . .
C34 C33 C32 118.8(8) . .
C34 C33 H33 120.6 . .
C32 C33 H33 120.6 . .
C5 C4 C3 122.9(8) . .
C5 C4 H4 118.6 . .
C3 C4 H4 118.6 . .
C41 C42 C37 121.1(8) . .
C41 C42 H42 119.4 . .
C37 C42 H42 119.4 . .
O12 C44 O11 126.8(8) . .
O12 C44 C28 118.1(8) . .
O11 C44 C28 115.0(8) . .
C28 C27 C26 119.9(8) . .
C28 C27 H27 120.0 . .
C26 C27 H27 120.0 . .
O6 C16 H16A 109.5 . .
O6 C16 H16B 109.5 . .
H16A C16 H16B 109.5 . .
O6 C16 H16C 109.5 . .
H16A C16 H16C 109.5 . .
H16B C16 H16C 109.5 . .
O10 C43 O9 122.3(9) . .
O10 C43 C40 122.4(8) . .
O9 C43 C40 115.3(9) . .
O8 C24 H24A 109.5 . .
O8 C24 H24B 109.5 . .
H24A C24 H24B 109.5 . .
O8 C24 H24C 109.5 . .
H24A C24 H24C 109.5 . .
H24B C24 H24C 109.5 . .
C28 C29 C30 118.9(7) . .
C28 C29 H29 120.5 . .
C30 C29 H29 120.5 . .
O5 C15 H15A 109.5 . .
O5 C15 H15B 109.5 . .
H15A C15 H15B 109.5 . .
O5 C15 H15C 109.5 . .
H15A C15 H15C 109.5 . .
H15B C15 H15C 109.5 . .
O7 C23 H23A 109.5 . .
O7 C23 H23B 109.5 . .
H23A C23 H23B 109.5 . .
O7 C23 H23C 109.5 . .
H23A C23 H23C 109.5 . .
H23B C23 H23C 109.5 . .

loop_
_geom_bond_atom_site_label_1
_geom_bond_atom_site_label_2
_geom_bond_distance
_geom_bond_site_symmetry_2
Zn2 O2 2.182(6) 2_444
Zn2 O2 2.182(6) 1_666
Zn2 O11 2.223(5) 2_454
Zn2 O11 2.223(5) 1_656
Zn2 O4 2.320(5) .
Zn2 O4 2.320(5) 2
Zn1 O1 1.940(5) 1_666
Zn1 O9 1.947(5) 1_655
Zn1 O12 1.966(5) 1_656
Zn1 O4 2.014(5) .
Zn1 O3 2.488(5) .
Zn1 C2 2.587(7) .
O5 C10 1.364(8) .
O5 C15 1.420(10) .
O3 C2 1.223(8) .
O7 C22 1.378(9) .
O7 C23 1.515(14) .
O6 C12 1.382(7) .
O6 C16 1.463(10) .
O4 C2 1.297(8) .
O8 C24 1.434(9) .
O8 C18 1.444(8) .
O1 C1 1.288(10) .
O1 Zn1 1.940(5) 1_444
O11 C44 1.270(9) .
O11 Cd2 2.223(5) 1_454
O11 Zn2 2.223(5) 1_454
O12 C44 1.251(9) .
O12 Zn1 1.966(5) 1_454
O2 C1 1.251(10) .
O2 Cd2 2.182(6) 1_444
O2 Zn2 2.182(6) 1_444
O9 C43 1.292(9) .
O9 Zn1 1.947(5) 1_455
C11 C12 1.366(9) .
C11 C10 1.407(9) .
C11 C17 1.538(8) .
O10 C43 1.241(10) .
C20 C21 1.373(9) .
C20 C19 1.400(9) .
C20 H20 0.9300 .
C18 C19 1.368(8) .
C18 C17 1.385(9) .
C9 C10 1.367(8) .
C9 C14 1.374(10) .
C9 C6 1.539(9) .
C25 C30 1.351(10) .
C25 C26 1.411(10) .
C25 C19 1.456(10) .
C2 C3 1.495(9) .
C28 C27 1.367(9) .
C28 C29 1.367(9) .
C28 C44 1.494(10) .
C31 C32 1.351(10) .
C31 C36 1.395(10) .
C31 C21 1.485(9) .
C17 C22 1.358(9) .
C13 C12 1.382(8) .
C13 C14 1.423(9) .
C13 C37 1.452(9) .
C3 C8 1.346(10) .
C3 C4 1.388(9) .
C22 C21 1.413(9) .
C7 C8 1.363(8) .
C7 C6 1.399(9) .
C7 H7 0.9300 .
C5 C4 1.364(9) .
C5 C6 1.415(10) .
C5 H5 0.9300 .
C38 C39 1.393(10) .
C38 C37 1.400(10) .
C38 H38 0.9300 .
C34 C35 1.333(10) .
C34 C33 1.369(10) .
C34 C1 1.546(10) .
C8 H8 0.9300 .
C39 C40 1.383(10) .
C39 H39 0.9300 .
C36 C35 1.399(11) .
C36 H36 0.9300 .
C14 H14 0.9300 .
C35 H35 0.9300 .
C32 C33 1.451(10) .
C32 H32 0.9300 .
C40 C41 1.383(10) .
C40 C43 1.468(11) .
C30 C29 1.452(10) .
C30 H30 0.9300 .
C37 C42 1.395(10) .
C26 C27 1.394(9) .
C26 H26 0.9300 .
C41 C42 1.392(10) .
C41 H41 0.9300 .
C33 H33 0.9300 .
C4 H4 0.9300 .
C42 H42 0.9300 .
C27 H27 0.9300 .
C16 H16A 0.9600 .
C16 H16B 0.9600 .
C16 H16C 0.9600 .
C24 H24A 0.9600 .
C24 H24B 0.9600 .
C24 H24C 0.9600 .
C29 H29 0.9300 .
C15 H15A 0.9600 .
C15 H15B 0.9600 .
C15 H15C 0.9600 .
C23 H23A 0.9600 .
C23 H23B 0.9600 .
C23 H23C 0.9600 .

loop_
_geom_torsion_atom_site_label_1
_geom_torsion_atom_site_label_2
_geom_torsion_atom_site_label_3
_geom_torsion_atom_site_label_4
_geom_torsion
_geom_torsion_site_symmetry_1
C24 O8 C18 C19 -84.6(8) .
C24 O8 C18 C17 93.4(8) .
C15 O5 C10 C9 66.8(9) .
C15 O5 C10 C11 -115.4(7) .
C14 C9 C10 O5 176.9(7) .
C6 C9 C10 O5 3.8(12) .
C14 C9 C10 C11 -0.9(11) .
C6 C9 C10 C11 -174.0(7) .
C12 C11 C10 O5 -179.2(7) .
C17 C11 C10 O5 2.5(10) .
C12 C11 C10 C9 -1.3(12) .
C17 C11 C10 C9 -179.7(7) .
Zn1 O3 C2 O4 7.2(7) .
Zn1 O3 C2 C3 -170.3(7) .
Zn1 O4 C2 O3 -8.9(8) .
Zn2 O4 C2 O3 115.8(8) .
Zn1 O4 C2 C3 168.6(5) .
Zn2 O4 C2 C3 -66.6(9) .
Zn2 O4 C2 Zn1 124.8(7) .
C19 C18 C17 C22 -3.6(12) .
O8 C18 C17 C22 178.5(7) .
C19 C18 C17 C11 175.6(7) .
O8 C18 C17 C11 -2.2(10) .
C12 C11 C17 C22 -100.3(10) .
C10 C11 C17 C22 78.1(10) .
C12 C11 C17 C18 80.5(9) .
C10 C11 C17 C18 -101.1(9) .
O3 C2 C3 C8 174.8(8) .
O4 C2 C3 C8 -2.7(11) .
Zn1 C2 C3 C8 30(2) .
O3 C2 C3 C4 -7.5(12) .
O4 C2 C3 C4 175.0(7) .
Zn1 C2 C3 C4 -152.1(16) .
C18 C17 C22 O7 178.0(7) .
C11 C17 C22 O7 -1.2(13) .
C18 C17 C22 C21 0.4(13) .
C11 C17 C22 C21 -178.7(7) .
C23 O7 C22 C17 64.3(11) .
C23 O7 C22 C21 -118.2(9) .
C10 C11 C12 O6 -177.1(7) .
C17 C11 C12 O6 1.2(11) .
C10 C11 C12 C13 3.1(12) .
C17 C11 C12 C13 -178.7(7) .
C16 O6 C12 C11 -108.9(8) .
C16 O6 C12 C13 71.0(9) .
C14 C13 C12 C11 -2.3(11) .
C37 C13 C12 C11 174.5(8) .
C14 C13 C12 O6 177.8(7) .
C37 C13 C12 O6 -5.3(12) .
C19 C20 C21 C22 -1.6(12) .
C19 C20 C21 C31 171.0(7) .
C17 C22 C21 C20 2.0(12) .
O7 C22 C21 C20 -175.6(7) .
C17 C22 C21 C31 -170.4(8) .
O7 C22 C21 C31 12.1(12) .
C32 C31 C21 C20 60.4(10) .
C36 C31 C21 C20 -115.6(9) .
C32 C31 C21 C22 -127.3(9) .
C36 C31 C21 C22 56.8(11) .
C4 C3 C8 C7 -1.6(12) .
C2 C3 C8 C7 176.1(7) .
C6 C7 C8 C3 -1.1(11) .
C8 C7 C6 C5 2.4(11) .
C8 C7 C6 C9 -172.1(7) .
C4 C5 C6 C7 -0.7(11) .
C4 C5 C6 C9 173.5(7) .
C10 C9 C6 C7 -135.0(8) .
C14 C9 C6 C7 51.7(10) .
C10 C9 C6 C5 50.5(11) .
C14 C9 C6 C5 -122.8(8) .
C37 C38 C39 C40 2.4(12) .
C32 C31 C36 C35 -2.6(12) .
C21 C31 C36 C35 173.5(7) .
Cd2 O2 C1 O1 6.4(16) 1_444
Zn2 O2 C1 O1 6.4(16) 1_444
Cd2 O2 C1 C34 -171.9(5) 1_444
Zn2 O2 C1 C34 -171.9(5) 1_444
Zn1 O1 C1 O2 -6.6(11) 1_444
Zn1 O1 C1 C34 171.8(4) 1_444
C35 C34 C1 O2 10.8(12) .
C33 C34 C1 O2 -169.3(8) .
C35 C34 C1 O1 -167.8(7) .
C33 C34 C1 O1 12.2(11) .
C10 C9 C14 C13 1.6(13) .
C6 C9 C14 C13 175.1(7) .
C12 C13 C14 C9 0.1(12) .
C37 C13 C14 C9 -177.0(8) .
C33 C34 C35 C36 -0.9(14) .
C1 C34 C35 C36 179.1(8) .
C31 C36 C35 C34 3.9(14) .
C36 C31 C32 C33 -1.6(12) .
C21 C31 C32 C33 -177.5(7) .
C38 C39 C40 C41 0.0(12) .
C38 C39 C40 C43 -179.0(7) .
C26 C25 C30 C29 0.0(11) .
C19 C25 C30 C29 174.2(7) .
C39 C38 C37 C42 -2.4(12) .
C39 C38 C37 C13 179.6(7) .
C12 C13 C37 C42 47.5(12) .
C14 C13 C37 C42 -135.7(8) .
C12 C13 C37 C38 -134.5(8) .
C14 C13 C37 C38 42.2(11) .
C17 C18 C19 C20 3.8(12) .
O8 C18 C19 C20 -178.3(6) .
C17 C18 C19 C25 172.7(8) .
O8 C18 C19 C25 -9.4(12) .
C21 C20 C19 C18 -1.1(12) .
C21 C20 C19 C25 -170.9(7) .
C30 C25 C19 C18 141.0(8) .
C26 C25 C19 C18 -44.9(11) .
C30 C25 C19 C20 -50.4(11) .
C26 C25 C19 C20 123.6(8) .
C30 C25 C26 C27 3.5(11) .
C19 C25 C26 C27 -170.8(7) .
C39 C40 C41 C42 -2.4(13) .
C43 C40 C41 C42 176.7(8) .
C35 C34 C33 C32 -3.4(12) .
C1 C34 C33 C32 176.6(7) .
C31 C32 C33 C34 4.6(12) .
C6 C5 C4 C3 -2.1(12) .
C8 C3 C4 C5 3.4(12) .
C2 C3 C4 C5 -174.3(7) .
C40 C41 C42 C37 2.4(13) .
C38 C37 C42 C41 0.0(13) .
C13 C37 C42 C41 178.0(8) .
Zn1 O12 C44 O11 2.3(12) 1_454
Zn1 O12 C44 C28 178.6(4) 1_454
Cd2 O11 C44 O12 -3.7(14) 1_454
Zn2 O11 C44 O12 -3.7(14) 1_454
Cd2 O11 C44 C28 179.9(5) 1_454
Zn2 O11 C44 C28 179.9(5) 1_454
C27 C28 C44 O12 159.6(7) .
C29 C28 C44 O12 -23.3(11) .
C27 C28 C44 O11 -23.7(10) .
C29 C28 C44 O11 153.4(7) .
C29 C28 C27 C26 -2.5(11) .
C44 C28 C27 C26 174.6(7) .
C25 C26 C27 C28 -2.4(12) .
Zn1 O9 C43 O10 -2.6(11) 1_455
Zn1 O9 C43 C40 179.1(6) 1_455
C41 C40 C43 O10 7.9(14) .
C39 C40 C43 O10 -173.0(8) .
C41 C40 C43 O9 -173.8(8) .
C39 C40 C43 O9 5.3(12) .
C27 C28 C29 C30 5.8(11) .
C44 C28 C29 C30 -171.3(7) .
C25 C30 C29 C28 -4.6(11) .
